data_4509756
loop_
_publ_author_name
'Long, Sihui'
'Li, Tonglei'

_publ_section_title
;
 Controlled Formation of the Acid&#x2212;Pyridine Heterosynthon over the
 Acid&#x2212;Acid Homosynthon in 2-Anilinonicotinic Acids
;
_journal_issue 12
_journal_name_full 'Crystal Growth &amp; Design'
_journal_page_first 4993
_journal_paper_doi 10.1021/cg900786b
_journal_volume 9
_journal_year 2009
_chemical_formula_moiety 'C14 H14 N2 O2'
_chemical_formula_sum 'C14 H14 N2 O2'
_chemical_formula_weight 242.27
_chemical_name_systematic
; 
 ? 
;
_space_group_IT_number 2
_symmetry_cell_setting triclinic
_symmetry_space_group_name_Hall '-P 1'
_symmetry_space_group_name_H-M 'P -1'
_atom_sites_solution_hydrogens geom
_atom_sites_solution_primary direct
_atom_sites_solution_secondary difmap
_audit_creation_method SHELXL-97
_cell_angle_alpha 86.603(1)
_cell_angle_beta 82.027(1)
_cell_angle_gamma 89.849(1)
_cell_formula_units_Z 12
_cell_length_a 13.8393(3)
_cell_length_b 15.1320(3)
_cell_length_c 18.7080(4)
_cell_measurement_reflns_used 9767
_cell_measurement_temperature 90(2)
_cell_measurement_theta_max 68.20
_cell_measurement_theta_min 3.22
_cell_volume 3873.01(14)
_computing_structure_refinement 'SHELXL-97 (Sheldrick, 1997)'
_computing_structure_solution 'SHELXS-97 (Sheldrick, 1990)'
_diffrn_ambient_temperature 90(2)
_diffrn_detector_area_resol_mean 18
_diffrn_measured_fraction_theta_full 0.989
_diffrn_measured_fraction_theta_max 0.989
_diffrn_measurement_device_type 'Bruker X8 Proteum diffractometer'
_diffrn_measurement_method '\w and \f scans'
_diffrn_radiation_monochromator 'graded multilayer optics'
_diffrn_radiation_source 'fine-focus rotating anode'
_diffrn_radiation_type CuK\a
_diffrn_radiation_wavelength 1.54178
_diffrn_reflns_av_R_equivalents 0.0457
_diffrn_reflns_av_sigmaI/netI 0.0381
_diffrn_reflns_limit_h_max 16
_diffrn_reflns_limit_h_min -16
_diffrn_reflns_limit_k_max 18
_diffrn_reflns_limit_k_min -17
_diffrn_reflns_limit_l_max 22
_diffrn_reflns_limit_l_min -22
_diffrn_reflns_number 53720
_diffrn_reflns_theta_full 68.00
_diffrn_reflns_theta_max 68.00
_diffrn_reflns_theta_min 2.39
_exptl_absorpt_coefficient_mu 0.688
_exptl_absorpt_correction_T_max 0.9664
_exptl_absorpt_correction_T_min 0.8746
_exptl_absorpt_correction_type multi-scan
_exptl_absorpt_process_details 'Sadabs in APEX2 (Bruker-Nonius, 2006)'
_exptl_crystal_colour colorless
_exptl_crystal_density_diffrn 1.246
_exptl_crystal_density_method 'not measured'
_exptl_crystal_description block
_exptl_crystal_F_000 1536
_exptl_crystal_size_max 0.20
_exptl_crystal_size_mid 0.15
_exptl_crystal_size_min 0.05
_refine_diff_density_max 0.400
_refine_diff_density_min -0.374
_refine_diff_density_rms 0.055
_refine_ls_extinction_method none
_refine_ls_goodness_of_fit_ref 1.051
_refine_ls_hydrogen_treatment constr
_refine_ls_matrix_type full
_refine_ls_number_parameters 991
_refine_ls_number_reflns 13941
_refine_ls_number_restraints 0
_refine_ls_restrained_S_all 1.051
_refine_ls_R_factor_all 0.0807
_refine_ls_R_factor_gt 0.0579
_refine_ls_shift/su_max 0.001
_refine_ls_shift/su_mean 0.000
_refine_ls_structure_factor_coef Fsqd
_refine_ls_weighting_details 'calc w=1/[\s^2^(Fo^2^)+(0.0608P)^2^+4.1970P] where P=(Fo^2^+2Fc^2^)/3'
_refine_ls_weighting_scheme calc
_refine_ls_wR_factor_gt 0.1398
_refine_ls_wR_factor_ref 0.1647
_reflns_number_gt 10624
_reflns_number_total 13941
_reflns_threshold_expression >2\s(I)
_cod_data_source_file cg900786bsup6.cif
_cod_data_source_block x09141
_cod_original_sg_symbol_H-M P-1
_cod_database_code 4509756

loop_
_symmetry_equiv_pos_as_xyz
'x, y, z'
'-x, -y, -z'

loop_
_atom_site_label
_atom_site_type_symbol
_atom_site_fract_x
_atom_site_fract_y
_atom_site_fract_z
_atom_site_U_iso_or_equiv
_atom_site_adp_type
_atom_site_occupancy
_atom_site_symmetry_multiplicity
_atom_site_calc_flag
_atom_site_refinement_flags
N1A N 0.74737(14) 0.65410(13) -0.67464(10) 0.0296(4) Uani 1 1 d .
C2A C 0.75916(16) 0.58810(15) -0.72076(12) 0.0285(5) Uani 1 1 d .
C3A C 0.77864(16) 0.60767(15) -0.79705(12) 0.0283(5) Uani 1 1 d .
C4A C 0.78612(16) 0.69505(16) -0.82226(13) 0.0308(5) Uani 1 1 d .
H4A H 0.7984 0.7094 -0.8728 0.037 Uiso 1 1 calc R
C5A C 0.77601(18) 0.76195(17) -0.77490(14) 0.0353(5) Uani 1 1 d .
H5A H 0.7820 0.8224 -0.7917 0.042 Uiso 1 1 calc R
C6A C 0.75677(17) 0.73749(16) -0.70194(14) 0.0342(5) Uani 1 1 d .
H6A H 0.7498 0.7833 -0.6690 0.041 Uiso 1 1 calc R
N7A N 0.75092(16) 0.50427(13) -0.69268(10) 0.0341(5) Uani 1 1 d .
H7A H 0.7618 0.4618 -0.7229 0.041 Uiso 1 1 calc R
C8A C 0.72578(19) 0.47818(15) -0.61730(12) 0.0335(5) Uani 1 1 d .
C9A C 0.6280(2) 0.45829(16) -0.59129(13) 0.0374(6) Uani 1 1 d .
C10A C 0.6049(2) 0.42854(17) -0.51914(15) 0.0436(6) Uani 1 1 d .
H10A H 0.5395 0.4129 -0.5004 0.052 Uiso 1 1 calc R
C11A C 0.6767(2) 0.42162(18) -0.47462(14) 0.0470(7) Uani 1 1 d .
H11A H 0.6598 0.4023 -0.4252 0.056 Uiso 1 1 calc R
C12A C 0.7726(2) 0.44241(18) -0.50096(14) 0.0438(6) Uani 1 1 d .
H12A H 0.8209 0.4372 -0.4695 0.053 Uiso 1 1 calc R
C13A C 0.79939(19) 0.47108(16) -0.57349(13) 0.0365(6) Uani 1 1 d .
C14A C 0.5506(2) 0.4697(2) -0.63994(16) 0.0472(7) Uani 1 1 d .
H14G H 0.4867 0.4548 -0.6123 0.071 Uiso 1 1 calc R
H14H H 0.5642 0.4304 -0.6799 0.071 Uiso 1 1 calc R
H14I H 0.5505 0.5313 -0.6593 0.071 Uiso 1 1 calc R
C15A C 0.9032(2) 0.4944(2) -0.60247(15) 0.0471(7) Uani 1 1 d .
H15G H 0.9228 0.4642 -0.6471 0.071 Uiso 1 1 calc R
H15H H 0.9455 0.4757 -0.5666 0.071 Uiso 1 1 calc R
H15I H 0.9091 0.5586 -0.6127 0.071 Uiso 1 1 calc R
C16A C 0.78791(16) 0.53546(16) -0.84779(12) 0.0290(5) Uani 1 1 d .
O17A O 0.77579(13) 0.45719(11) -0.82856(9) 0.0356(4) Uani 1 1 d .
O18A O 0.81123(12) 0.56290(11) -0.91635(8) 0.0325(4) Uani 1 1 d .
H18A H 0.8076 0.5203 -0.9426 0.049 Uiso 1 1 calc R
N1B N 0.82319(14) 0.43010(14) -1.00402(11) 0.0329(4) Uani 1 1 d .
C2B C 0.76274(16) 0.39489(15) -1.04552(12) 0.0285(5) Uani 1 1 d .
C3B C 0.79908(17) 0.33580(15) -1.09964(13) 0.0300(5) Uani 1 1 d .
C4B C 0.89593(18) 0.31099(17) -1.10486(14) 0.0373(6) Uani 1 1 d .
H4B H 0.9213 0.2713 -1.1402 0.045 Uiso 1 1 calc R
C5B C 0.95601(19) 0.34315(19) -1.05942(15) 0.0434(6) Uani 1 1 d .
H5B H 1.0220 0.3249 -1.0613 0.052 Uiso 1 1 calc R
C6B C 0.91614(18) 0.40301(19) -1.01110(14) 0.0406(6) Uani 1 1 d .
H6B H 0.9576 0.4269 -0.9805 0.049 Uiso 1 1 calc R
N7B N 0.66777(13) 0.41804(13) -1.03471(10) 0.0296(4) Uani 1 1 d .
H7B H 0.6258 0.3875 -1.0547 0.036 Uiso 1 1 calc R
C8B C 0.63197(15) 0.49028(15) -0.99199(12) 0.0272(5) Uani 1 1 d .
C9B C 0.63896(17) 0.57532(16) -1.02445(13) 0.0312(5) Uani 1 1 d .
C10B C 0.60547(17) 0.64560(16) -0.98279(13) 0.0321(5) Uani 1 1 d .
H10B H 0.6101 0.7045 -1.0037 0.039 Uiso 1 1 calc R
C11B C 0.56561(17) 0.62982(17) -0.91131(13) 0.0341(5) Uani 1 1 d .
H11B H 0.5443 0.6781 -0.8830 0.041 Uiso 1 1 calc R
C12B C 0.55652(16) 0.54452(17) -0.88069(13) 0.0318(5) Uani 1 1 d .
H12B H 0.5271 0.5346 -0.8319 0.038 Uiso 1 1 calc R
C13B C 0.58992(16) 0.47261(16) -0.92046(12) 0.0289(5) Uani 1 1 d .
C14B C 0.6820(2) 0.59162(18) -1.10265(14) 0.0433(6) Uani 1 1 d .
H14D H 0.7533 0.5889 -1.1070 0.065 Uiso 1 1 calc R
H14E H 0.6625 0.6503 -1.1205 0.065 Uiso 1 1 calc R
H14F H 0.6582 0.5463 -1.1313 0.065 Uiso 1 1 calc R
C15B C 0.58080(19) 0.37950(17) -0.88795(14) 0.0376(6) Uani 1 1 d .
H15A H 0.5376 0.3456 -0.9135 0.056 Uiso 1 1 calc R
H15B H 0.5535 0.3801 -0.8368 0.056 Uiso 1 1 calc R
H15C H 0.6454 0.3520 -0.8923 0.056 Uiso 1 1 calc R
C16B C 0.73662(17) 0.30604(16) -1.15126(13) 0.0313(5) Uani 1 1 d .
O17B O 0.64886(12) 0.32106(13) -1.14570(10) 0.0422(4) Uani 1 1 d .
O18B O 0.78357(12) 0.26249(12) -1.20412(9) 0.0349(4) Uani 1 1 d .
H18B H 0.7457 0.2523 -1.2341 0.052 Uiso 1 1 calc R
N1C N 0.66529(14) 0.22154(14) -1.30000(10) 0.0317(4) Uani 1 1 d .
C2C C 0.68792(16) 0.19284(15) -1.36725(12) 0.0285(5) Uani 1 1 d .
C3C C 0.61947(17) 0.20025(15) -1.41764(12) 0.0304(5) Uani 1 1 d .
C4C C 0.52803(18) 0.23312(17) -1.39462(14) 0.0351(5) Uani 1 1 d .
H4C H 0.4809 0.2375 -1.4270 0.042 Uiso 1 1 calc R
C5C C 0.50433(18) 0.25960(19) -1.32518(14) 0.0396(6) Uani 1 1 d .
H5C H 0.4410 0.2810 -1.3087 0.048 Uiso 1 1 calc R
C6C C 0.57510(18) 0.25402(18) -1.28074(13) 0.0365(6) Uani 1 1 d .
H6C H 0.5598 0.2743 -1.2334 0.044 Uiso 1 1 calc R
N7C N 0.77670(14) 0.15596(14) -1.38361(10) 0.0338(5) Uani 1 1 d .
H7C H 0.7929 0.1383 -1.4276 0.041 Uiso 1 1 calc R
C8C C 0.84597(18) 0.14389(18) -1.33374(13) 0.0370(6) Uani 1 1 d .
C9C C 0.9233(2) 0.2044(2) -1.34009(16) 0.0492(7) Uani 1 1 d .
C10C C 0.9907(2) 0.1945(3) -1.29221(19) 0.0631(9) Uani 1 1 d .
H10C H 1.0432 0.2355 -1.2953 0.076 Uiso 1 1 calc R
C11C C 0.9824(2) 0.1260(3) -1.24030(18) 0.0645(10) Uani 1 1 d .
H11C H 1.0293 0.1200 -1.2078 0.077 Uiso 1 1 calc R
C12C C 0.9058(3) 0.0653(3) -1.23481(16) 0.0662(11) Uani 1 1 d .
H12C H 0.9013 0.0180 -1.1987 0.079 Uiso 1 1 calc R
C13C C 0.8351(2) 0.07297(19) -1.28220(13) 0.0435(7) Uani 1 1 d .
C14C C 0.9332(3) 0.2806(3) -1.3962(2) 0.0719(10) Uani 1 1 d .
H14P H 0.8830 0.3247 -1.3828 0.108 Uiso 1 1 calc R
H14Q H 0.9249 0.2589 -1.4433 0.108 Uiso 1 1 calc R
H14R H 0.9979 0.3076 -1.3990 0.108 Uiso 1 1 calc R
C15C C 0.7522(3) 0.0098(2) -1.27886(17) 0.0649(9) Uani 1 1 d .
H15P H 0.6908 0.0402 -1.2636 0.097 Uiso 1 1 calc R
H15Q H 0.7604 -0.0397 -1.2441 0.097 Uiso 1 1 calc R
H15R H 0.7507 -0.0127 -1.3268 0.097 Uiso 1 1 calc R
C16C C 0.63985(17) 0.17874(16) -1.49520(13) 0.0321(5) Uani 1 1 d .
O17C O 0.57605(13) 0.18003(13) -1.53384(9) 0.0421(4) Uani 1 1 d .
O18C O 0.73190(12) 0.16139(11) -1.51829(9) 0.0334(4) Uani 1 1 d .
H18C H 0.7384 0.1535 -1.5628 0.050 Uiso 1 1 calc R
N1D N 0.74657(14) 0.15607(13) -1.65951(10) 0.0302(4) Uani 1 1 d .
C2D C 0.77207(16) 0.09395(15) -1.70716(12) 0.0284(5) Uani 1 1 d .
C3D C 0.77622(16) 0.11506(15) -1.78298(12) 0.0271(5) Uani 1 1 d .
C4D C 0.75089(17) 0.19940(15) -1.80555(13) 0.0311(5) Uani 1 1 d .
H4D H 0.7524 0.2147 -1.8557 0.037 Uiso 1 1 calc R
C5D C 0.72330(19) 0.26183(16) -1.75552(13) 0.0357(5) Uani 1 1 d .
H5D H 0.7057 0.3201 -1.7704 0.043 Uiso 1 1 calc R
C6D C 0.72230(17) 0.23651(16) -1.68336(13) 0.0329(5) Uani 1 1 d .
H6D H 0.7032 0.2789 -1.6487 0.040 Uiso 1 1 calc R
N7D N 0.79325(15) 0.01290(13) -1.68023(10) 0.0332(4) Uani 1 1 d .
H7D H 0.8264 -0.0233 -1.7095 0.040 Uiso 1 1 calc R
C8D C 0.76446(19) -0.01740(15) -1.60623(13) 0.0336(5) Uani 1 1 d .
C9D C 0.6653(2) -0.03317(17) -1.58244(15) 0.0405(6) Uani 1 1 d .
C10D C 0.6388(2) -0.06359(19) -1.51032(16) 0.0490(7) Uani 1 1 d .
H10D H 0.5721 -0.0757 -1.4927 0.059 Uiso 1 1 calc R
C11D C 0.7081(2) -0.07620(18) -1.46466(15) 0.0492(7) Uani 1 1 d .
H11D H 0.6886 -0.0955 -1.4155 0.059 Uiso 1 1 calc R
C12D C 0.8057(2) -0.06104(18) -1.48953(14) 0.0439(6) Uani 1 1 d .
H12D H 0.8529 -0.0712 -1.4576 0.053 Uiso 1 1 calc R
C13D C 0.8357(2) -0.03093(17) -1.56124(13) 0.0377(6) Uani 1 1 d .
C14D C 0.5897(2) -0.0178(2) -1.63156(17) 0.0520(7) Uani 1 1 d .
H14A H 0.5273 -0.0434 -1.6083 0.078 Uiso 1 1 calc R
H14B H 0.6100 -0.0460 -1.6770 0.078 Uiso 1 1 calc R
H14C H 0.5820 0.0459 -1.6415 0.078 Uiso 1 1 calc R
C15D C 0.9418(2) -0.0116(2) -1.58738(15) 0.0502(7) Uani 1 1 d .
H15D H 0.9579 -0.0288 -1.6373 0.075 Uiso 1 1 calc R
H15E H 0.9822 -0.0452 -1.5564 0.075 Uiso 1 1 calc R
H15F H 0.9544 0.0519 -1.5855 0.075 Uiso 1 1 calc R
C16D C 0.80079(16) 0.04609(15) -1.83589(12) 0.0283(5) Uani 1 1 d .
O17D O 0.82206(14) -0.02956(11) -1.81846(9) 0.0407(4) Uani 1 1 d .
O18D O 0.79774(12) 0.07407(11) -1.90354(8) 0.0325(4) Uani 1 1 d .
H18D H 0.8014 0.0306 -1.9297 0.049 Uiso 1 1 calc R
N1E N 0.82300(15) -0.06233(14) -1.98700(11) 0.0353(5) Uani 1 1 d .
C2E C 0.76900(17) -0.09825(15) -2.03308(12) 0.0293(5) Uani 1 1 d .
C3E C 0.81314(17) -0.15581(15) -2.08592(13) 0.0302(5) Uani 1 1 d .
C4E C 0.91036(18) -0.17785(17) -2.08564(14) 0.0377(6) Uani 1 1 d .
H4E H 0.9411 -0.2159 -2.1204 0.045 Uiso 1 1 calc R
C5E C 0.96302(19) -0.14512(19) -2.03540(16) 0.0447(7) Uani 1 1 d .
H5E H 1.0289 -0.1618 -2.0335 0.054 Uiso 1 1 calc R
C6E C 0.91635(19) -0.08743(18) -1.98834(15) 0.0411(6) Uani 1 1 d .
H6E H 0.9526 -0.0636 -1.9544 0.049 Uiso 1 1 calc R
N7E N 0.67354(14) -0.07751(13) -2.02723(10) 0.0315(4) Uani 1 1 d .
H7E H 0.6357 -0.1079 -2.0510 0.038 Uiso 1 1 calc R
C8E C 0.63047(16) -0.00823(15) -1.98406(12) 0.0284(5) Uani 1 1 d .
C9E C 0.62734(17) 0.07622(16) -2.01682(14) 0.0340(5) Uani 1 1 d .
C10E C 0.58646(18) 0.14374(17) -1.97532(15) 0.0401(6) Uani 1 1 d .
H10E H 0.5838 0.2021 -1.9967 0.048 Uiso 1 1 calc R
C11E C 0.54996(18) 0.12678(18) -1.90394(15) 0.0407(6) Uani 1 1 d .
H11E H 0.5229 0.1735 -1.8760 0.049 Uiso 1 1 calc R
C12E C 0.55226(18) 0.04220(19) -1.87248(14) 0.0399(6) Uani 1 1 d .
H12E H 0.5261 0.0312 -1.8231 0.048 Uiso 1 1 calc R
C13E C 0.59258(18) -0.02772(17) -1.91217(13) 0.0338(5) Uani 1 1 d .
C14E C 0.6671(2) 0.0942(2) -2.09515(16) 0.0518(7) Uani 1 1 d .
H14J H 0.6453 0.0475 -2.1235 0.078 Uiso 1 1 calc R
H14K H 0.7385 0.0954 -2.1008 0.078 Uiso 1 1 calc R
H14L H 0.6432 0.1516 -2.1124 0.078 Uiso 1 1 calc R
C15E C 0.5951(2) -0.11987(19) -1.87923(15) 0.0491(7) Uani 1 1 d .
H15J H 0.6628 -0.1401 -1.8830 0.074 Uiso 1 1 calc R
H15K H 0.5575 -0.1592 -1.9049 0.074 Uiso 1 1 calc R
H15L H 0.5667 -0.1208 -1.8282 0.074 Uiso 1 1 calc R
C16E C 0.75734(17) -0.18910(15) -2.14107(12) 0.0297(5) Uani 1 1 d .
O17E O 0.66985(12) -0.17718(12) -2.13993(9) 0.0363(4) Uani 1 1 d .
O18E O 0.81112(12) -0.23175(12) -2.19096(9) 0.0351(4) Uani 1 1 d .
H18E H 0.7770 -0.2455 -2.2224 0.053 Uiso 1 1 calc R
N1F N 0.71097(14) -0.27868(13) -2.29391(10) 0.0305(4) Uani 1 1 d .
C2F C 0.75018(16) -0.30311(15) -2.35991(12) 0.0282(5) Uani 1 1 d .
C3F C 0.69428(17) -0.30051(15) -2.41843(12) 0.0282(5) Uani 1 1 d .
C4F C 0.59843(17) -0.27394(16) -2.40511(13) 0.0324(5) Uani 1 1 d .
H4F H 0.5594 -0.2722 -2.4431 0.039 Uiso 1 1 calc R
C5F C 0.55831(18) -0.24983(17) -2.33721(13) 0.0357(6) Uani 1 1 d .
H5F H 0.4921 -0.2320 -2.3278 0.043 Uiso 1 1 calc R
C6F C 0.61731(17) -0.25254(17) -2.28394(13) 0.0345(5) Uani 1 1 d .
H6F H 0.5905 -0.2350 -2.2374 0.041 Uiso 1 1 calc R
N7F N 0.84411(14) -0.33066(13) -2.36829(10) 0.0317(4) Uani 1 1 d .
H7F H 0.8760 -0.3302 -2.4124 0.038 Uiso 1 1 calc R
C8F C 0.89425(17) -0.36029(18) -2.30985(13) 0.0347(5) Uani 1 1 d .
C9F C 0.97187(19) -0.3100(2) -2.29343(17) 0.0534(8) Uani 1 1 d .
C10F C 1.0209(2) -0.3438(4) -2.2372(2) 0.0791(14) Uani 1 1 d .
H10F H 1.0744 -0.3116 -2.2248 0.095 Uiso 1 1 calc R
C11F C 0.9933(3) -0.4225(4) -2.19990(19) 0.0900(17) Uani 1 1 d .
H11F H 1.0273 -0.4438 -2.1616 0.108 Uiso 1 1 calc R
C12F C 0.9175(3) -0.4702(3) -2.21735(17) 0.0710(12) Uani 1 1 d .
H12F H 0.8994 -0.5248 -2.1913 0.085 Uiso 1 1 calc R
C13F C 0.8663(2) -0.4404(2) -2.27243(14) 0.0444(7) Uani 1 1 d .
C14F C 0.9990(3) -0.2241(3) -2.3337(2) 0.0803(12) Uani 1 1 d .
H14M H 1.0303 -0.2349 -2.3827 0.120 Uiso 1 1 calc R
H14N H 1.0443 -0.1921 -2.3086 0.120 Uiso 1 1 calc R
H14O H 0.9402 -0.1886 -2.3365 0.120 Uiso 1 1 calc R
C15F C 0.7831(2) -0.4946(2) -2.29129(18) 0.0566(8) Uani 1 1 d .
H15M H 0.7891 -0.4977 -2.3439 0.085 Uiso 1 1 calc R
H15N H 0.7210 -0.4669 -2.2736 0.085 Uiso 1 1 calc R
H15O H 0.7853 -0.5546 -2.2687 0.085 Uiso 1 1 calc R
C16F C 0.73886(17) -0.32358(15) -2.49185(12) 0.0299(5) Uani 1 1 d .
O17F O 0.82623(12) -0.33501(12) -2.50859(9) 0.0384(4) Uani 1 1 d .
O18F O 0.67406(12) -0.33017(12) -2.53690(9) 0.0361(4) Uani 1 1 d .
H18F H 0.7027 -0.3422 -2.5777 0.054 Uiso 1 1 calc R

loop_
_atom_site_aniso_label
_atom_site_aniso_U_11
_atom_site_aniso_U_22
_atom_site_aniso_U_33
_atom_site_aniso_U_23
_atom_site_aniso_U_13
_atom_site_aniso_U_12
N1A 0.0301(10) 0.0282(10) 0.0315(10) -0.0051(8) -0.0069(8) 0.0055(8)
C2A 0.0265(11) 0.0302(12) 0.0301(12) -0.0041(9) -0.0079(9) 0.0059(9)
C3A 0.0242(11) 0.0322(12) 0.0295(11) -0.0025(9) -0.0065(9) 0.0050(9)
C4A 0.0270(11) 0.0350(13) 0.0312(12) 0.0001(10) -0.0080(9) 0.0030(9)
C5A 0.0374(13) 0.0300(13) 0.0402(13) -0.0014(10) -0.0113(11) 0.0035(10)
C6A 0.0336(12) 0.0321(13) 0.0394(13) -0.0087(10) -0.0106(10) 0.0051(10)
N7A 0.0508(12) 0.0266(10) 0.0244(10) -0.0042(8) -0.0028(9) 0.0057(9)
C8A 0.0498(15) 0.0232(12) 0.0267(11) -0.0037(9) -0.0018(10) 0.0064(10)
C9A 0.0492(15) 0.0291(13) 0.0332(13) -0.0060(10) -0.0015(11) 0.0028(11)
C10A 0.0545(17) 0.0337(14) 0.0397(14) -0.0030(11) 0.0039(12) -0.0068(12)
C11A 0.076(2) 0.0330(14) 0.0302(13) 0.0019(11) -0.0025(13) 0.0001(13)
C12A 0.0611(18) 0.0382(15) 0.0329(13) -0.0008(11) -0.0104(12) 0.0114(13)
C13A 0.0474(15) 0.0312(13) 0.0307(12) -0.0033(10) -0.0041(11) 0.0103(11)
C14A 0.0469(16) 0.0482(17) 0.0471(16) -0.0081(13) -0.0065(13) -0.0009(13)
C15A 0.0458(16) 0.0569(18) 0.0396(15) -0.0095(13) -0.0072(12) 0.0125(13)
C16A 0.0245(11) 0.0345(13) 0.0295(12) -0.0038(10) -0.0091(9) 0.0065(9)
O17A 0.0467(10) 0.0315(9) 0.0303(8) -0.0037(7) -0.0107(7) 0.0077(7)
O18A 0.0345(9) 0.0375(9) 0.0265(8) -0.0047(7) -0.0065(7) 0.0012(7)
N1B 0.0298(10) 0.0385(11) 0.0319(10) -0.0061(9) -0.0084(8) 0.0064(8)
C2B 0.0276(11) 0.0303(12) 0.0281(11) -0.0028(9) -0.0056(9) 0.0060(9)
C3B 0.0281(12) 0.0300(12) 0.0324(12) -0.0044(9) -0.0044(9) 0.0068(9)
C4B 0.0330(13) 0.0385(14) 0.0415(14) -0.0106(11) -0.0053(11) 0.0114(10)
C5B 0.0298(13) 0.0524(17) 0.0512(16) -0.0144(13) -0.0131(12) 0.0140(11)
C6B 0.0325(13) 0.0505(16) 0.0424(14) -0.0116(12) -0.0140(11) 0.0074(11)
N7B 0.0240(9) 0.0321(11) 0.0344(10) -0.0118(8) -0.0054(8) 0.0056(8)
C8B 0.0230(10) 0.0319(12) 0.0283(11) -0.0094(9) -0.0062(9) 0.0079(9)
C9B 0.0285(12) 0.0348(13) 0.0304(12) -0.0040(10) -0.0031(9) 0.0042(9)
C10B 0.0307(12) 0.0277(12) 0.0382(13) -0.0039(10) -0.0049(10) 0.0041(9)
C11B 0.0280(12) 0.0361(13) 0.0395(13) -0.0145(11) -0.0044(10) 0.0085(10)
C12B 0.0270(11) 0.0422(14) 0.0269(11) -0.0086(10) -0.0036(9) 0.0066(10)
C13B 0.0247(11) 0.0354(13) 0.0285(11) -0.0053(9) -0.0087(9) 0.0060(9)
C14B 0.0503(16) 0.0399(15) 0.0369(14) -0.0013(11) 0.0035(12) 0.0013(12)
C15B 0.0415(14) 0.0385(14) 0.0338(13) -0.0010(11) -0.0095(11) 0.0064(11)
C16B 0.0306(12) 0.0324(13) 0.0306(12) -0.0059(10) -0.0013(10) 0.0053(10)
O17B 0.0280(9) 0.0581(12) 0.0444(10) -0.0263(9) -0.0088(7) 0.0121(8)
O18B 0.0306(9) 0.0425(10) 0.0325(9) -0.0136(7) -0.0032(7) 0.0093(7)
N1C 0.0287(10) 0.0386(11) 0.0277(10) -0.0057(8) -0.0023(8) 0.0035(8)
C2C 0.0290(11) 0.0290(12) 0.0273(11) -0.0021(9) -0.0031(9) 0.0039(9)
C3C 0.0311(12) 0.0301(12) 0.0303(12) -0.0011(9) -0.0058(9) 0.0009(9)
C4C 0.0298(12) 0.0406(14) 0.0367(13) -0.0040(11) -0.0102(10) 0.0034(10)
C5C 0.0274(12) 0.0529(16) 0.0388(14) -0.0071(12) -0.0038(10) 0.0079(11)
C6C 0.0309(12) 0.0474(15) 0.0308(12) -0.0082(11) 0.0001(10) 0.0068(11)
N7C 0.0309(10) 0.0457(12) 0.0255(10) -0.0063(9) -0.0043(8) 0.0114(9)
C8C 0.0291(12) 0.0509(16) 0.0321(12) -0.0113(11) -0.0051(10) 0.0139(11)
C9C 0.0322(14) 0.067(2) 0.0494(16) -0.0126(14) -0.0061(12) 0.0110(13)
C10C 0.0372(16) 0.098(3) 0.058(2) -0.0243(19) -0.0134(14) 0.0185(16)
C11C 0.0440(18) 0.106(3) 0.0504(19) -0.0307(19) -0.0193(14) 0.0387(19)
C12C 0.082(3) 0.087(3) 0.0302(14) -0.0093(15) -0.0084(15) 0.052(2)
C13C 0.0529(16) 0.0512(16) 0.0259(12) -0.0067(11) -0.0029(11) 0.0221(13)
C14C 0.056(2) 0.074(2) 0.084(3) 0.002(2) -0.0059(18) -0.0117(18)
C15C 0.102(3) 0.0476(18) 0.0412(16) 0.0022(14) 0.0027(17) 0.0023(18)
C16C 0.0308(12) 0.0311(13) 0.0351(13) -0.0029(10) -0.0064(10) 0.0033(10)
O17C 0.0361(9) 0.0582(12) 0.0349(9) -0.0090(8) -0.0130(8) 0.0077(8)
O18C 0.0338(9) 0.0406(10) 0.0266(8) -0.0065(7) -0.0051(7) 0.0053(7)
N1D 0.0324(10) 0.0290(10) 0.0299(10) -0.0059(8) -0.0046(8) 0.0028(8)
C2D 0.0276(11) 0.0299(12) 0.0287(11) -0.0040(9) -0.0059(9) 0.0023(9)
C3D 0.0252(11) 0.0294(12) 0.0276(11) -0.0036(9) -0.0060(9) 0.0014(9)
C4D 0.0356(12) 0.0301(12) 0.0293(12) -0.0023(9) -0.0105(10) 0.0048(10)
C5D 0.0427(14) 0.0296(13) 0.0363(13) -0.0025(10) -0.0104(11) 0.0078(10)
C6D 0.0339(12) 0.0308(13) 0.0353(13) -0.0071(10) -0.0069(10) 0.0054(10)
N7D 0.0454(12) 0.0290(10) 0.0255(10) -0.0042(8) -0.0051(9) 0.0078(9)
C8D 0.0485(15) 0.0240(12) 0.0279(12) -0.0040(9) -0.0033(10) 0.0034(10)
C9D 0.0499(16) 0.0285(13) 0.0430(14) -0.0048(11) -0.0051(12) -0.0010(11)
C10D 0.0578(18) 0.0373(15) 0.0480(16) -0.0008(12) 0.0057(14) -0.0107(13)
C11D 0.078(2) 0.0347(15) 0.0321(14) 0.0027(11) -0.0004(14) -0.0047(14)
C12D 0.0643(18) 0.0375(15) 0.0303(13) -0.0004(11) -0.0086(12) 0.0069(13)
C13D 0.0498(15) 0.0340(13) 0.0297(12) -0.0042(10) -0.0058(11) 0.0073(11)
C14D 0.0455(16) 0.0513(18) 0.0595(18) -0.0041(14) -0.0077(14) -0.0083(13)
C15D 0.0463(16) 0.070(2) 0.0357(14) -0.0081(13) -0.0097(12) 0.0150(14)
C16D 0.0260(11) 0.0329(13) 0.0277(11) -0.0066(9) -0.0078(9) 0.0037(9)
O17D 0.0609(12) 0.0297(9) 0.0339(9) -0.0067(7) -0.0131(8) 0.0139(8)
O18D 0.0377(9) 0.0350(9) 0.0269(8) -0.0074(7) -0.0101(7) 0.0070(7)
N1E 0.0329(11) 0.0392(12) 0.0370(11) -0.0133(9) -0.0118(9) 0.0092(9)
C2E 0.0300(12) 0.0299(12) 0.0293(11) -0.0047(9) -0.0072(9) 0.0062(9)
C3E 0.0300(12) 0.0295(12) 0.0322(12) -0.0070(9) -0.0061(10) 0.0069(9)
C4E 0.0344(13) 0.0385(14) 0.0421(14) -0.0136(11) -0.0069(11) 0.0117(11)
C5E 0.0330(13) 0.0502(16) 0.0546(17) -0.0169(13) -0.0137(12) 0.0140(12)
C6E 0.0352(13) 0.0454(15) 0.0478(15) -0.0167(12) -0.0179(12) 0.0087(11)
N7E 0.0275(10) 0.0360(11) 0.0340(10) -0.0141(9) -0.0102(8) 0.0088(8)
C8E 0.0239(11) 0.0329(12) 0.0302(12) -0.0110(9) -0.0071(9) 0.0062(9)
C9E 0.0304(12) 0.0335(13) 0.0387(13) -0.0060(10) -0.0049(10) 0.0023(10)
C10E 0.0355(13) 0.0305(13) 0.0558(16) -0.0101(12) -0.0084(12) 0.0060(10)
C11E 0.0285(12) 0.0416(15) 0.0544(16) -0.0244(12) -0.0054(11) 0.0082(11)
C12E 0.0329(13) 0.0547(17) 0.0329(13) -0.0166(12) -0.0014(10) 0.0018(11)
C13E 0.0341(12) 0.0388(14) 0.0303(12) -0.0081(10) -0.0084(10) 0.0048(10)
C14E 0.0604(19) 0.0454(17) 0.0464(16) 0.0015(13) 0.0020(14) -0.0003(14)
C15E 0.0652(19) 0.0475(17) 0.0359(14) 0.0006(12) -0.0126(13) 0.0087(14)
C16E 0.0316(12) 0.0266(12) 0.0309(12) -0.0049(9) -0.0031(9) 0.0065(9)
O17E 0.0297(9) 0.0458(10) 0.0360(9) -0.0163(8) -0.0077(7) 0.0104(7)
O18E 0.0306(9) 0.0435(10) 0.0323(9) -0.0135(7) -0.0044(7) 0.0086(7)
N1F 0.0298(10) 0.0347(11) 0.0278(10) -0.0073(8) -0.0041(8) 0.0056(8)
C2F 0.0299(12) 0.0269(12) 0.0276(11) -0.0031(9) -0.0027(9) 0.0032(9)
C3F 0.0329(12) 0.0238(11) 0.0282(11) -0.0021(9) -0.0049(9) 0.0035(9)
C4F 0.0320(12) 0.0348(13) 0.0319(12) -0.0054(10) -0.0086(10) 0.0029(10)
C5F 0.0273(12) 0.0436(15) 0.0369(13) -0.0081(11) -0.0047(10) 0.0081(10)
C6F 0.0316(12) 0.0414(14) 0.0302(12) -0.0086(10) -0.0013(10) 0.0055(10)
N7F 0.0268(10) 0.0403(12) 0.0279(10) -0.0048(8) -0.0018(8) 0.0077(8)
C8F 0.0278(12) 0.0484(15) 0.0296(12) -0.0112(11) -0.0058(10) 0.0126(10)
C9F 0.0264(13) 0.081(2) 0.0559(18) -0.0324(16) -0.0050(12) 0.0088(14)
C10F 0.0292(16) 0.155(4) 0.062(2) -0.059(3) -0.0153(15) 0.027(2)
C11F 0.055(2) 0.183(5) 0.0342(17) -0.014(2) -0.0098(16) 0.063(3)
C12F 0.062(2) 0.108(3) 0.0390(16) 0.0103(18) 0.0022(15) 0.049(2)
C13F 0.0446(15) 0.0542(17) 0.0316(13) -0.0018(12) 0.0034(11) 0.0212(13)
C14F 0.0424(18) 0.082(3) 0.117(3) -0.041(2) 0.0051(19) -0.0163(17)
C15F 0.070(2) 0.0376(16) 0.0572(18) 0.0039(13) 0.0072(16) 0.0011(14)
C16F 0.0367(13) 0.0262(12) 0.0273(11) -0.0013(9) -0.0059(10) 0.0044(9)
O17F 0.0320(9) 0.0523(11) 0.0310(9) -0.0088(8) -0.0022(7) 0.0080(8)
O18F 0.0392(9) 0.0434(10) 0.0273(8) -0.0096(7) -0.0075(7) 0.0096(8)

loop_
_atom_type_symbol
_atom_type_description
_atom_type_scat_dispersion_real
_atom_type_scat_dispersion_imag
_atom_type_scat_source
C C 0.0181 0.0091 'International Tables Vol C Tables 4.2.6.8 and 6.1.1.4'
H H 0.0000 0.0000 'International Tables Vol C Tables 4.2.6.8 and 6.1.1.4'
N N 0.0311 0.0180 'International Tables Vol C Tables 4.2.6.8 and 6.1.1.4'
O O 0.0492 0.0322 'International Tables Vol C Tables 4.2.6.8 and 6.1.1.4'

loop_
_geom_angle_atom_site_label_1
_geom_angle_atom_site_label_2
_geom_angle_atom_site_label_3
_geom_angle
C6A N1A C2A 118.5(2)
N7A C2A N1A 118.0(2)
N7A C2A C3A 121.4(2)
N1A C2A C3A 120.6(2)
C4A C3A C2A 118.4(2)
C4A C3A C16A 120.9(2)
C2A C3A C16A 120.6(2)
C3A C4A C5A 120.7(2)
C3A C4A H4A 119.6
C5A C4A H4A 119.6
C4A C5A C6A 117.3(2)
C4A C5A H5A 121.3
C6A C5A H5A 121.3
N1A C6A C5A 124.5(2)
N1A C6A H6A 117.8
C5A C6A H6A 117.8
C2A N7A C8A 125.36(19)
C2A N7A H7A 117.3
C8A N7A H7A 117.3
C13A C8A C9A 122.6(2)
C13A C8A N7A 119.1(2)
C9A C8A N7A 118.3(2)
C10A C9A C8A 118.0(2)
C10A C9A C14A 121.3(3)
C8A C9A C14A 120.7(2)
C11A C10A C9A 120.3(3)
C11A C10A H10A 119.8
C9A C10A H10A 119.8
C12A C11A C10A 120.9(2)
C12A C11A H11A 119.6
C10A C11A H11A 119.6
C11A C12A C13A 120.7(3)
C11A C12A H12A 119.7
C13A C12A H12A 119.7
C8A C13A C12A 117.5(2)
C8A C13A C15A 121.4(2)
C12A C13A C15A 121.1(2)
C9A C14A H14G 109.5
C9A C14A H14H 109.5
H14G C14A H14H 109.5
C9A C14A H14I 109.5
H14G C14A H14I 109.5
H14H C14A H14I 109.5
C13A C15A H15G 109.5
C13A C15A H15H 109.5
H15G C15A H15H 109.5
C13A C15A H15I 109.5
H15G C15A H15I 109.5
H15H C15A H15I 109.5
O17A C16A O18A 122.4(2)
O17A C16A C3A 123.6(2)
O18A C16A C3A 114.1(2)
C16A O18A H18A 109.5
C6B N1B C2B 118.3(2)
N1B C2B N7B 117.9(2)
N1B C2B C3B 120.6(2)
N7B C2B C3B 121.5(2)
C4B C3B C2B 118.3(2)
C4B C3B C16B 120.7(2)
C2B C3B C16B 120.9(2)
C5B C4B C3B 120.8(2)
C5B C4B H4B 119.6
C3B C4B H4B 119.6
C4B C5B C6B 117.0(2)
C4B C5B H5B 121.5
C6B C5B H5B 121.5
N1B C6B C5B 124.8(2)
N1B C6B H6B 117.6
C5B C6B H6B 117.6
C2B N7B C8B 123.13(19)
C2B N7B H7B 118.4
C8B N7B H7B 118.4
C9B C8B C13B 122.4(2)
C9B C8B N7B 118.3(2)
C13B C8B N7B 119.3(2)
C8B C9B C10B 118.3(2)
C8B C9B C14B 120.9(2)
C10B C9B C14B 120.7(2)
C11B C10B C9B 120.2(2)
C11B C10B H10B 119.9
C9B C10B H10B 119.9
C12B C11B C10B 120.5(2)
C12B C11B H11B 119.7
C10B C11B H11B 119.7
C11B C12B C13B 120.9(2)
C11B C12B H12B 119.6
C13B C12B H12B 119.6
C8B C13B C12B 117.6(2)
C8B C13B C15B 120.9(2)
C12B C13B C15B 121.6(2)
C9B C14B H14D 109.5
C9B C14B H14E 109.5
H14D C14B H14E 109.5
C9B C14B H14F 109.5
H14D C14B H14F 109.5
H14E C14B H14F 109.5
C13B C15B H15A 109.5
C13B C15B H15B 109.5
H15A C15B H15B 109.5
C13B C15B H15C 109.5
H15A C15B H15C 109.5
H15B C15B H15C 109.5
O17B C16B O18B 123.1(2)
O17B C16B C3B 123.0(2)
O18B C16B C3B 113.9(2)
C16B O18B H18B 109.5
C6C N1C C2C 118.4(2)
N1C C2C N7C 117.1(2)
N1C C2C C3C 120.7(2)
N7C C2C C3C 122.2(2)
C4C C3C C2C 118.2(2)
C4C C3C C16C 116.5(2)
C2C C3C C16C 125.2(2)
C5C C4C C3C 120.8(2)
C5C C4C H4C 119.6
C3C C4C H4C 119.6
C6C C5C C4C 117.7(2)
C6C C5C H5C 121.1
C4C C5C H5C 121.1
N1C C6C C5C 124.1(2)
N1C C6C H6C 118.0
C5C C6C H6C 118.0
C2C N7C C8C 124.03(19)
C2C N7C H7C 118.0
C8C N7C H7C 118.0
C13C C8C C9C 122.8(2)
C13C C8C N7C 119.7(2)
C9C C8C N7C 117.5(2)
C10C C9C C8C 118.6(3)
C10C C9C C14C 119.7(3)
C8C C9C C14C 121.7(3)
C11C C10C C9C 120.5(3)
C11C C10C H10C 119.7
C9C C10C H10C 119.7
C10C C11C C12C 120.7(3)
C10C C11C H11C 119.7
C12C C11C H11C 119.7
C11C C12C C13C 120.8(3)
C11C C12C H12C 119.6
C13C C12C H12C 119.6
C8C C13C C12C 116.6(3)
C8C C13C C15C 120.4(3)
C12C C13C C15C 123.0(3)
C9C C14C H14P 109.5
C9C C14C H14Q 109.5
H14P C14C H14Q 109.5
C9C C14C H14R 109.5
H14P C14C H14R 109.5
H14Q C14C H14R 109.5
C13C C15C H15P 109.5
C13C C15C H15Q 109.5
H15P C15C H15Q 109.5
C13C C15C H15R 109.5
H15P C15C H15R 109.5
H15Q C15C H15R 109.5
O17C C16C O18C 123.4(2)
O17C C16C C3C 121.8(2)
O18C C16C C3C 114.8(2)
C16C O18C H18C 109.5
C6D N1D C2D 119.5(2)
N7D C2D N1D 117.3(2)
N7D C2D C3D 122.4(2)
N1D C2D C3D 120.3(2)
C4D C3D C2D 118.4(2)
C4D C3D C16D 120.8(2)
C2D C3D C16D 120.7(2)
C3D C4D C5D 120.4(2)
C3D C4D H4D 119.8
C5D C4D H4D 119.8
C6D C5D C4D 117.7(2)
C6D C5D H5D 121.1
C4D C5D H5D 121.1
N1D C6D C5D 123.7(2)
N1D C6D H6D 118.1
C5D C6D H6D 118.1
C2D N7D C8D 123.24(19)
C2D N7D H7D 118.4
C8D N7D H7D 118.4
C13D C8D C9D 122.5(2)
C13D C8D N7D 119.1(2)
C9D C8D N7D 118.4(2)
C8D C9D C10D 117.6(3)
C8D C9D C14D 121.8(2)
C10D C9D C14D 120.7(3)
C11D C10D C9D 120.8(3)
C11D C10D H10D 119.6
C9D C10D H10D 119.6
C10D C11D C12D 120.7(3)
C10D C11D H11D 119.7
C12D C11D H11D 119.7
C11D C12D C13D 120.5(3)
C11D C12D H12D 119.7
C13D C12D H12D 119.7
C8D C13D C12D 117.9(3)
C8D C13D C15D 121.7(2)
C12D C13D C15D 120.3(2)
C9D C14D H14A 109.5
C9D C14D H14B 109.5
H14A C14D H14B 109.5
C9D C14D H14C 109.5
H14A C14D H14C 109.5
H14B C14D H14C 109.5
C13D C15D H15D 109.5
C13D C15D H15E 109.5
H15D C15D H15E 109.5
C13D C15D H15F 109.5
H15D C15D H15F 109.5
H15E C15D H15F 109.5
O17D C16D O18D 122.8(2)
O17D C16D C3D 123.2(2)
O18D C16D C3D 114.0(2)
C16D O18D H18D 109.5
C6E N1E C2E 118.6(2)
N7E C2E N1E 117.8(2)
N7E C2E C3E 121.9(2)
N1E C2E C3E 120.3(2)
C4E C3E C2E 118.3(2)
C4E C3E C16E 120.7(2)
C2E C3E C16E 120.9(2)
C5E C4E C3E 120.8(2)
C5E C4E H4E 119.6
C3E C4E H4E 119.6
C6E C5E C4E 117.3(2)
C6E C5E H5E 121.4
C4E C5E H5E 121.4
N1E C6E C5E 124.5(2)
N1E C6E H6E 117.7
C5E C6E H6E 117.7
C2E N7E C8E 123.32(19)
C2E N7E H7E 118.3
C8E N7E H7E 118.3
C9E C8E C13E 122.4(2)
C9E C8E N7E 118.0(2)
C13E C8E N7E 119.6(2)
C8E C9E C10E 118.4(2)
C8E C9E C14E 120.8(2)
C10E C9E C14E 120.8(2)
C11E C10E C9E 120.6(3)
C11E C10E H10E 119.7
C9E C10E H10E 119.7
C10E C11E C12E 120.3(2)
C10E C11E H11E 119.8
C12E C11E H11E 119.8
C11E C12E C13E 121.0(2)
C11E C12E H12E 119.5
C13E C12E H12E 119.5
C8E C13E C12E 117.3(2)
C8E C13E C15E 120.9(2)
C12E C13E C15E 121.8(2)
C9E C14E H14J 109.5
C9E C14E H14K 109.5
H14J C14E H14K 109.5
C9E C14E H14L 109.5
H14J C14E H14L 109.5
H14K C14E H14L 109.5
C13E C15E H15J 109.5
C13E C15E H15K 109.5
H15J C15E H15K 109.5
C13E C15E H15L 109.5
H15J C15E H15L 109.5
H15K C15E H15L 109.5
O17E C16E O18E 123.7(2)
O17E C16E C3E 122.9(2)
O18E C16E C3E 113.5(2)
C16E O18E H18E 109.5
C6F N1F C2F 118.8(2)
N1F C2F N7F 117.7(2)
N1F C2F C3F 121.0(2)
N7F C2F C3F 121.3(2)
C4F C3F C2F 117.9(2)
C4F C3F C16F 121.2(2)
C2F C3F C16F 120.9(2)
C3F C4F C5F 120.9(2)
C3F C4F H4F 119.5
C5F C4F H4F 119.5
C6F C5F C4F 117.8(2)
C6F C5F H5F 121.1
C4F C5F H5F 121.1
N1F C6F C5F 123.6(2)
N1F C6F H6F 118.2
C5F C6F H6F 118.2
C2F N7F C8F 123.82(19)
C2F N7F H7F 118.1
C8F N7F H7F 118.1
C13F C8F C9F 122.0(3)
C13F C8F N7F 118.7(2)
C9F C8F N7F 119.3(3)
C8F C9F C10F 117.0(4)
C8F C9F C14F 120.6(3)
C10F C9F C14F 122.4(3)
C11F C10F C9F 121.3(4)
C11F C10F H10F 119.4
C9F C10F H10F 119.4
C12F C11F C10F 120.4(3)
C12F C11F H11F 119.8
C10F C11F H11F 119.8
C11F C12F C13F 121.0(4)
C11F C12F H12F 119.5
C13F C12F H12F 119.5
C12F C13F C8F 118.3(3)
C12F C13F C15F 120.2(3)
C8F C13F C15F 121.5(2)
C9F C14F H14M 109.5
C9F C14F H14N 109.5
H14M C14F H14N 109.5
C9F C14F H14O 109.5
H14M C14F H14O 109.5
H14N C14F H14O 109.5
C13F C15F H15M 109.5
C13F C15F H15N 109.5
H15M C15F H15N 109.5
C13F C15F H15O 109.5
H15M C15F H15O 109.5
H15N C15F H15O 109.5
O17F C16F O18F 123.7(2)
O17F C16F C3F 123.4(2)
O18F C16F C3F 112.9(2)
C16F O18F H18F 109.5

loop_
_geom_bond_atom_site_label_1
_geom_bond_atom_site_label_2
_geom_bond_distance
N1A C6A 1.333(3)
N1A C2A 1.353(3)
C2A N7A 1.343(3)
C2A C3A 1.429(3)
C3A C4A 1.377(3)
C3A C16A 1.483(3)
C4A C5A 1.379(3)
C4A H4A 0.9500
C5A C6A 1.382(4)
C5A H5A 0.9500
C6A H6A 0.9500
N7A C8A 1.437(3)
N7A H7A 0.8800
C8A C13A 1.393(4)
C8A C9A 1.400(4)
C9A C10A 1.391(4)
C9A C14A 1.502(4)
C10A C11A 1.382(4)
C10A H10A 0.9500
C11A C12A 1.381(4)
C11A H11A 0.9500
C12A C13A 1.399(4)
C12A H12A 0.9500
C13A C15A 1.499(4)
C14A H14G 0.9800
C14A H14H 0.9800
C14A H14I 0.9800
C15A H15G 0.9800
C15A H15H 0.9800
C15A H15I 0.9800
C16A O17A 1.222(3)
C16A O18A 1.321(3)
O18A H18A 0.8400
N1B C6B 1.340(3)
N1B C2B 1.348(3)
C2B N7B 1.350(3)
C2B C3B 1.429(3)
C3B C4B 1.383(3)
C3B C16B 1.472(3)
C4B C5B 1.378(4)
C4B H4B 0.9500
C5B C6B 1.378(4)
C5B H5B 0.9500
C6B H6B 0.9500
N7B C8B 1.439(3)
N7B H7B 0.8800
C8B C9B 1.388(3)
C8B C13B 1.394(3)
C9B C10B 1.396(3)
C9B C14B 1.507(3)
C10B C11B 1.381(3)
C10B H10B 0.9500
C11B C12B 1.380(4)
C11B H11B 0.9500
C12B C13B 1.396(3)
C12B H12B 0.9500
C13B C15B 1.500(3)
C14B H14D 0.9800
C14B H14E 0.9800
C14B H14F 0.9800
C15B H15A 0.9800
C15B H15B 0.9800
C15B H15C 0.9800
C16B O17B 1.226(3)
C16B O18B 1.316(3)
O18B H18B 0.8400
N1C C6C 1.350(3)
N1C C2C 1.351(3)
C2C N7C 1.352(3)
C2C C3C 1.426(3)
C3C C4C 1.380(3)
C3C C16C 1.494(3)
C4C C5C 1.378(4)
C4C H4C 0.9500
C5C C6C 1.369(4)
C5C H5C 0.9500
C6C H6C 0.9500
N7C C8C 1.432(3)
N7C H7C 0.8800
C8C C13C 1.393(4)
C8C C9C 1.398(4)
C9C C10C 1.382(4)
C9C C14C 1.506(5)
C10C C11C 1.371(5)
C10C H10C 0.9500
C11C C12C 1.394(6)
C11C H11C 0.9500
C12C C13C 1.410(4)
C12C H12C 0.9500
C13C C15C 1.488(5)
C14C H14P 0.9800
C14C H14Q 0.9800
C14C H14R 0.9800
C15C H15P 0.9800
C15C H15Q 0.9800
C15C H15R 0.9800
C16C O17C 1.216(3)
C16C O18C 1.318(3)
O18C H18C 0.8400
N1D C6D 1.330(3)
N1D C2D 1.347(3)
C2D N7D 1.345(3)
C2D C3D 1.429(3)
C3D C4D 1.380(3)
C3D C16D 1.487(3)
C4D C5D 1.385(3)
C4D H4D 0.9500
C5D C6D 1.379(3)
C5D H5D 0.9500
C6D H6D 0.9500
N7D C8D 1.435(3)
N7D H7D 0.8800
C8D C13D 1.389(4)
C8D C9D 1.399(4)
C9D C10D 1.399(4)
C9D C14D 1.495(4)
C10D C11D 1.376(4)
C10D H10D 0.9500
C11D C12D 1.382(4)
C11D H11D 0.9500
C12D C13D 1.398(4)
C12D H12D 0.9500
C13D C15D 1.506(4)
C14D H14A 0.9800
C14D H14B 0.9800
C14D H14C 0.9800
C15D H15D 0.9800
C15D H15E 0.9800
C15D H15F 0.9800
C16D O17D 1.218(3)
C16D O18D 1.317(3)
O18D H18D 0.8400
N1E C6E 1.343(3)
N1E C2E 1.354(3)
C2E N7E 1.348(3)
C2E C3E 1.429(3)
C3E C4E 1.386(3)
C3E C16E 1.483(3)
C4E C5E 1.381(4)
C4E H4E 0.9500
C5E C6E 1.373(4)
C5E H5E 0.9500
C6E H6E 0.9500
N7E C8E 1.439(3)
N7E H7E 0.8800
C8E C9E 1.387(3)
C8E C13E 1.389(3)
C9E C10E 1.391(3)
C9E C14E 1.501(4)
C10E C11E 1.370(4)
C10E H10E 0.9500
C11E C12E 1.379(4)
C11E H11E 0.9500
C12E C13E 1.399(3)
C12E H12E 0.9500
C13E C15E 1.493(4)
C14E H14J 0.9800
C14E H14K 0.9800
C14E H14L 0.9800
C15E H15J 0.9800
C15E H15K 0.9800
C15E H15L 0.9800
C16E O17E 1.221(3)
C16E O18E 1.311(3)
O18E H18E 0.8400
N1F C6F 1.346(3)
N1F C2F 1.350(3)
C2F N7F 1.355(3)
C2F C3F 1.424(3)
C3F C4F 1.379(3)
C3F C16F 1.487(3)
C4F C5F 1.383(3)
C4F H4F 0.9500
C5F C6F 1.372(3)
C5F H5F 0.9500
C6F H6F 0.9500
N7F C8F 1.424(3)
N7F H7F 0.8800
C8F C13F 1.391(4)
C8F C9F 1.397(4)
C9F C10F 1.400(5)
C9F C14F 1.486(6)
C10F C11F 1.371(7)
C10F H10F 0.9500
C11F C12F 1.363(7)
C11F H11F 0.9500
C12F C13F 1.383(4)
C12F H12F 0.9500
C13F C15F 1.509(5)
C14F H14M 0.9800
C14F H14N 0.9800
C14F H14O 0.9800
C15F H15M 0.9800
C15F H15N 0.9800
C15F H15O 0.9800
C16F O17F 1.221(3)
C16F O18F 1.321(3)
O18F H18F 0.8400

loop_
_geom_torsion_atom_site_label_1
_geom_torsion_atom_site_label_2
_geom_torsion_atom_site_label_3
_geom_torsion_atom_site_label_4
_geom_torsion
C6A N1A C2A N7A 179.1(2)
C6A N1A C2A C3A -1.7(3)
N7A C2A C3A C4A 179.9(2)
N1A C2A C3A C4A 0.7(3)
N7A C2A C3A C16A 1.5(3)
N1A C2A C3A C16A -177.7(2)
C2A C3A C4A C5A 0.6(3)
C16A C3A C4A C5A 179.0(2)
C3A C4A C5A C6A -1.0(3)
C2A N1A C6A C5A 1.4(3)
C4A C5A C6A N1A 0.0(4)
N1A C2A N7A C8A 3.2(3)
C3A C2A N7A C8A -176.1(2)
C2A N7A C8A C13A -86.4(3)
C2A N7A C8A C9A 95.5(3)
C13A C8A C9A C10A -1.4(4)
N7A C8A C9A C10A 176.6(2)
C13A C8A C9A C14A 178.0(2)
N7A C8A C9A C14A -3.9(3)
C8A C9A C10A C11A 1.8(4)
C14A C9A C10A C11A -177.6(2)
C9A C10A C11A C12A -1.2(4)
C10A C11A C12A C13A 0.0(4)
C9A C8A C13A C12A 0.3(4)
N7A C8A C13A C12A -177.7(2)
C9A C8A C13A C15A -178.9(2)
N7A C8A C13A C15A 3.1(4)
C11A C12A C13A C8A 0.4(4)
C11A C12A C13A C15A 179.6(3)
C4A C3A C16A O17A -175.2(2)
C2A C3A C16A O17A 3.1(3)
C4A C3A C16A O18A 5.2(3)
C2A C3A C16A O18A -176.46(19)
C6B N1B C2B N7B 175.7(2)
C6B N1B C2B C3B -5.0(3)
N1B C2B C3B C4B 4.4(4)
N7B C2B C3B C4B -176.3(2)
N1B C2B C3B C16B -172.1(2)
N7B C2B C3B C16B 7.1(4)
C2B C3B C4B C5B -0.6(4)
C16B C3B C4B C5B 176.0(3)
C3B C4B C5B C6B -2.4(4)
C2B N1B C6B C5B 1.9(4)
C4B C5B C6B N1B 1.8(5)
N1B C2B N7B C8B 12.5(3)
C3B C2B N7B C8B -166.8(2)
C2B N7B C8B C9B 82.8(3)
C2B N7B C8B C13B -98.5(3)
C13B C8B C9B C10B 2.2(3)
N7B C8B C9B C10B -179.1(2)
C13B C8B C9B C14B -178.0(2)
N7B C8B C9B C14B 0.6(3)
C8B C9B C10B C11B -0.7(3)
C14B C9B C10B C11B 179.6(2)
C9B C10B C11B C12B -1.4(4)
C10B C11B C12B C13B 1.9(4)
C9B C8B C13B C12B -1.7(3)
N7B C8B C13B C12B 179.68(19)
C9B C8B C13B C15B 178.0(2)
N7B C8B C13B C15B -0.6(3)
C11B C12B C13B C8B -0.4(3)
C11B C12B C13B C15B 179.9(2)
C4B C3B C16B O17B 174.6(2)
C2B C3B C16B O17B -8.9(4)
C4B C3B C16B O18B -5.8(3)
C2B C3B C16B O18B 170.7(2)
C6C N1C C2C N7C -176.3(2)
C6C N1C C2C C3C 2.6(3)
N1C C2C C3C C4C -3.4(4)
N7C C2C C3C C4C 175.5(2)
N1C C2C C3C C16C 173.9(2)
N7C C2C C3C C16C -7.2(4)
C2C C3C C4C C5C 1.2(4)
C16C C3C C4C C5C -176.3(2)
C3C C4C C5C C6C 1.5(4)
C2C N1C C6C C5C 0.2(4)
C4C C5C C6C N1C -2.3(4)
N1C C2C N7C C8C 1.6(4)
C3C C2C N7C C8C -177.3(2)
C2C N7C C8C C13C 79.5(3)
C2C N7C C8C C9C -101.4(3)
C13C C8C C9C C10C -1.4(4)
N7C C8C C9C C10C 179.5(2)
C13C C8C C9C C14C -179.9(3)
N7C C8C C9C C14C 1.1(4)
C8C C9C C10C C11C 0.9(4)
C14C C9C C10C C11C 179.4(3)
C9C C10C C11C C12C -0.1(5)
C10C C11C C12C C13C -0.3(4)
C9C C8C C13C C12C 1.0(4)
N7C C8C C13C C12C -179.9(2)
C9C C8C C13C C15C -178.9(3)
N7C C8C C13C C15C 0.1(4)
C11C C12C C13C C8C -0.2(4)
C11C C12C C13C C15C 179.8(3)
C4C C3C C16C O17C -8.5(4)
C2C C3C C16C O17C 174.2(2)
C4C C3C C16C O18C 169.5(2)
C2C C3C C16C O18C -7.8(3)
C6D N1D C2D N7D -178.1(2)
C6D N1D C2D C3D 2.1(3)
N7D C2D C3D C4D 178.4(2)
N1D C2D C3D C4D -1.8(3)
N7D C2D C3D C16D 2.4(3)
N1D C2D C3D C16D -177.8(2)
C2D C3D C4D C5D 0.7(3)
C16D C3D C4D C5D 176.7(2)
C3D C4D C5D C6D 0.0(4)
C2D N1D C6D C5D -1.3(4)
C4D C5D C6D N1D 0.3(4)
N1D C2D N7D C8D 18.1(3)
C3D C2D N7D C8D -162.1(2)
C2D N7D C8D C13D -111.4(3)
C2D N7D C8D C9D 69.3(3)
C13D C8D C9D C10D 0.1(4)
N7D C8D C9D C10D 179.3(2)
C13D C8D C9D C14D 179.7(2)
N7D C8D C9D C14D -1.1(4)
C8D C9D C10D C11D 0.8(4)
C14D C9D C10D C11D -178.8(3)
C9D C10D C11D C12D -1.5(4)
C10D C11D C12D C13D 1.3(4)
C9D C8D C13D C12D -0.3(4)
N7D C8D C13D C12D -179.6(2)
C9D C8D C13D C15D -178.6(2)
N7D C8D C13D C15D 2.2(4)
C11D C12D C13D C8D -0.3(4)
C11D C12D C13D C15D 177.9(3)
C4D C3D C16D O17D -178.8(2)
C2D C3D C16D O17D -2.9(3)
C4D C3D C16D O18D 1.3(3)
C2D C3D C16D O18D 177.2(2)
C6E N1E C2E N7E 175.0(2)
C6E N1E C2E C3E -5.2(4)
N7E C2E C3E C4E -176.3(2)
N1E C2E C3E C4E 3.9(4)
N7E C2E C3E C16E 5.4(4)
N1E C2E C3E C16E -174.3(2)
C2E C3E C4E C5E 0.2(4)
C16E C3E C4E C5E 178.4(3)
C3E C4E C5E C6E -2.7(4)
C2E N1E C6E C5E 2.6(4)
C4E C5E C6E N1E 1.4(5)
N1E C2E N7E C8E 11.3(3)
C3E C2E N7E C8E -168.5(2)
C2E N7E C8E C9E 90.5(3)
C2E N7E C8E C13E -90.3(3)
C13E C8E C9E C10E 1.4(4)
N7E C8E C9E C10E -179.5(2)
C13E C8E C9E C14E -178.6(2)
N7E C8E C9E C14E 0.5(3)
C8E C9E C10E C11E -0.2(4)
C14E C9E C10E C11E 179.7(3)
C9E C10E C11E C12E -0.8(4)
C10E C11E C12E C13E 0.7(4)
C9E C8E C13E C12E -1.4(4)
N7E C8E C13E C12E 179.5(2)
C9E C8E C13E C15E 178.5(2)
N7E C8E C13E C15E -0.6(3)
C11E C12E C13E C8E 0.4(4)
C11E C12E C13E C15E -179.5(2)
C4E C3E C16E O17E 174.0(2)
C2E C3E C16E O17E -7.8(4)
C4E C3E C16E O18E -6.4(3)
C2E C3E C16E O18E 171.8(2)
C6F N1F C2F N7F -178.9(2)
C6F N1F C2F C3F 0.7(3)
N1F C2F C3F C4F -1.3(3)
N7F C2F C3F C4F 178.3(2)
N1F C2F C3F C16F 177.2(2)
N7F C2F C3F C16F -3.2(3)
C2F C3F C4F C5F 0.6(4)
C16F C3F C4F C5F -177.9(2)
C3F C4F C5F C6F 0.6(4)
C2F N1F C6F C5F 0.5(4)
C4F C5F C6F N1F -1.2(4)
N1F C2F N7F C8F 19.4(3)
C3F C2F N7F C8F -160.2(2)
C2F N7F C8F C13F 69.3(3)
C2F N7F C8F C9F -112.9(3)
C13F C8F C9F C10F 0.0(4)
N7F C8F C9F C10F -177.7(2)
C13F C8F C9F C14F -179.1(3)
N7F C8F C9F C14F 3.2(4)
C8F C9F C10F C11F -0.4(4)
C14F C9F C10F C11F 178.7(3)
C9F C10F C11F C12F 0.6(5)
C10F C11F C12F C13F -0.5(5)
C11F C12F C13F C8F 0.1(4)
C11F C12F C13F C15F 179.4(3)
C9F C8F C13F C12F 0.2(4)
N7F C8F C13F C12F 177.9(2)
C9F C8F C13F C15F -179.2(2)
N7F C8F C13F C15F -1.5(4)
C4F C3F C16F O17F 169.1(2)
C2F C3F C16F O17F -9.3(4)
C4F C3F C16F O18F -10.7(3)
C2F C3F C16F O18F 170.8(2)
